data_7014199
loop_
_publ_author_name
'Besenyei, G\'abor'
'P\'ark\'anyi, L\'aszl\'o'
'Szalontai, G\'abor'
'Holly, S\'andor'
'P\'apai, Imre'
'Keresztury, G\'abor'
'Nagy, Andrea'

_publ_section_title
;
 N-benzoylimido complexes of palladium. Synthesis, structural
 characterisation and structure-reactivity relationship.
;
_journal_issue 13
_journal_name_full 'Dalton transactions (Cambridge, England : 2003)'
_journal_page_first 2041
_journal_page_last 2050
_journal_paper_doi 10.1039/b403200d
_journal_year 2004
_chemical_formula_sum 'C232 H200 Cl8 N8 O4 P16 Pd8'
_chemical_formula_weight 1198.58
_chemical_name_systematic
;
?
;
_space_group_IT_number 96
_symmetry_cell_setting tetragonal
_symmetry_space_group_name_Hall 'P 4nw 2abw'
_symmetry_space_group_name_H-M 'P 43 21 2'
_atom_sites_solution_hydrogens geom
_atom_sites_solution_primary direct
_atom_sites_solution_secondary difmap
_audit_creation_method SHELXL-97
_cell_angle_alpha 90.00
_cell_angle_beta 90.00
_cell_angle_gamma 90.00
_cell_formula_units_Z 4
_cell_length_a 15.011(7)
_cell_length_b 15.011(7)
_cell_length_c 25.622(5)
_cell_measurement_reflns_used 25
_cell_measurement_temperature 293(2)
_cell_measurement_theta_max 16.43
_cell_measurement_theta_min 16.04
_cell_volume 5773(4)
_computing_cell_refinement 'CAD4 Express'
_computing_data_collection 'CAD4 Express'
_computing_data_reduction 'XCAD4 (Harms 1996)'
_computing_structure_refinement 'SHELXL-97 (Sheldrick, 1997)'
_computing_structure_solution 'SHELXS-97 (Sheldrick, 1990)'
_diffrn_ambient_temperature 293(2)
_diffrn_measurement_device_type 'Enraf-Nonius CAD4'
_diffrn_measurement_method \w--2\q
_diffrn_radiation_monochromator graphite
_diffrn_radiation_source 'fine-focus sealed tube'
_diffrn_radiation_type MoK\a
_diffrn_radiation_wavelength 0.71070
_diffrn_reflns_av_R_equivalents 0.0731
_diffrn_reflns_av_sigmaI/netI 0.1127
_diffrn_reflns_limit_h_max 22
_diffrn_reflns_limit_h_min -22
_diffrn_reflns_limit_k_max 22
_diffrn_reflns_limit_k_min -22
_diffrn_reflns_limit_l_max 38
_diffrn_reflns_limit_l_min -38
_diffrn_reflns_number 22041
_diffrn_reflns_theta_full 31.98
_diffrn_reflns_theta_max 31.98
_diffrn_reflns_theta_min 2.74
_diffrn_standards_decay_% 21
_diffrn_standards_interval_time 60
_diffrn_standards_number 3
_exptl_absorpt_coefficient_mu 0.865
_exptl_absorpt_correction_T_max 1.0000
_exptl_absorpt_correction_T_min 0.8656
_exptl_absorpt_correction_type psi-scan
_exptl_crystal_colour 'brownish red'
_exptl_crystal_density_diffrn 1.379
_exptl_crystal_density_method 'not measured'
_exptl_crystal_description block
_exptl_crystal_F_000 2424
_exptl_crystal_size_max 0.50
_exptl_crystal_size_mid 0.45
_exptl_crystal_size_min 0.25
_refine_diff_density_max 0.470
_refine_diff_density_min -0.949
_refine_diff_density_rms 0.098
_refine_ls_abs_structure_details 'Flack H D (1983), Acta Cryst. A39, 876-881'
_refine_ls_abs_structure_Flack -0.01(3)
_refine_ls_extinction_method none
_refine_ls_goodness_of_fit_ref 0.904
_refine_ls_hydrogen_treatment mixed
_refine_ls_matrix_type full
_refine_ls_number_parameters 356
_refine_ls_number_reflns 9952
_refine_ls_number_restraints 392
_refine_ls_restrained_S_all 0.945
_refine_ls_R_factor_all 0.0926
_refine_ls_R_factor_gt 0.0440
_refine_ls_shift/su_max 0.012
_refine_ls_shift/su_mean 0.001
_refine_ls_structure_factor_coef Fsqd
_refine_ls_weighting_details 'calc w=1/[\s^2^(Fo^2^)+(0.0438P)^2^+0.0000P] where P=(Fo^2^+2Fc^2^)/3'
_refine_ls_weighting_scheme calc
_refine_ls_wR_factor_gt 0.0898
_refine_ls_wR_factor_ref 0.1036
_reflns_number_gt 5652
_reflns_number_total 9952
_reflns_threshold_expression >2sigma(I)
_cod_data_source_file b403200d.txt
_cod_data_source_block bes
_cod_database_code 7014199

loop_
_symmetry_equiv_pos_as_xyz
'x, y, z'
'-y+1/2, x+1/2, z+3/4'
'-x, -y, z+1/2'
'y+1/2, -x+1/2, z+1/4'
'x+1/2, -y+1/2, -z+1/4'
'y, x, -z'
'-x+1/2, y+1/2, -z+3/4'
'-y, -x, -z+1/2'

loop_
_atom_site_label
_atom_site_type_symbol
_atom_site_fract_x
_atom_site_fract_y
_atom_site_fract_z
_atom_site_U_iso_or_equiv
_atom_site_adp_type
_atom_site_occupancy
_atom_site_symmetry_multiplicity
_atom_site_calc_flag
_atom_site_refinement_flags
_atom_site_disorder_assembly
_atom_site_disorder_group
Pd1 Pd 0.268015(19) 0.361946(19) 0.047011(11) 0.03230(7) Uani 1 1 d . . .
Cl1 Cl 0.13961(8) 0.35222(9) 0.09823(4) 0.0554(3) Uani 1 1 d . . .
P1 P 0.20304(7) 0.46462(7) -0.00824(4) 0.0364(2) Uani 1 1 d . . .
P2 P 0.35605(7) 0.27321(7) 0.10174(3) 0.03717(19) Uani 1 1 d . . .
O1 O 0.4884(6) 0.4353(7) -0.0409(3) 0.063(2) Uani 0.50 1 d PD . .
N1 N 0.37281(19) 0.37281(19) 0.0000 0.0361(10) Uani 1 2 d SD . .
N2 N 0.4781(8) 0.7832(7) 0.1663(4) 0.083(2) Uani 0.50 1 d PU . .
C1 C 0.2533(3) 0.4665(3) -0.07337(15) 0.0407(9) Uani 1 1 d . . .
H1A H 0.2147 0.4998 -0.0966 0.053 Uiso 1 1 d R . .
H1B H 0.3096 0.4979 -0.0714 0.053 Uiso 1 1 d R . .
C3 C 0.4351(3) 0.4351(3) 0.0000 0.0437(14) Uani 1 2 d SD . .
C4 C 0.4474(15) 0.5108(12) 0.0347(6) 0.0633(11) Uani 0.50 1 d PDU . .
C5 C 0.5018(7) 0.5789(6) 0.0201(4) 0.0638(11) Uani 0.50 1 d PDU . .
H5 H 0.5316 0.5778 -0.0117 0.083 Uiso 0.50 1 calc PR . .
C6 C 0.5118(7) 0.6519(7) 0.0552(4) 0.0641(11) Uani 0.50 1 d PDU . .
H6 H 0.5438 0.7022 0.0453 0.083 Uiso 0.50 1 calc PR . .
C7 C 0.4748(7) 0.6472(7) 0.1022(4) 0.0639(10) Uani 0.50 1 d PDU . .
C8 C 0.4255(7) 0.5788(6) 0.1188(4) 0.0632(11) Uani 0.50 1 d PDU . .
H8 H 0.4029 0.5771 0.1525 0.082 Uiso 0.50 1 calc PR . .
C9 C 0.4090(7) 0.5089(6) 0.0827(4) 0.0629(11) Uani 0.50 1 d PDU . .
H9 H 0.3720 0.4618 0.0920 0.082 Uiso 0.50 1 calc PR . .
C10 C 0.4787(8) 0.7253(7) 0.1384(4) 0.0651(11) Uani 0.50 1 d PU . .
C1P C 0.0837(3) 0.4605(3) -0.02124(16) 0.0461(9) Uani 1 1 d U . .
C2P C 0.0402(4) 0.5347(4) -0.0389(2) 0.0719(14) Uani 1 1 d U . .
H2P H 0.0695 0.5891 -0.0414 0.093 Uiso 1 1 calc R . .
C3P C -0.0489(4) 0.5268(5) -0.0528(3) 0.0890(17) Uani 1 1 d U . .
H3P H -0.0799 0.5771 -0.0637 0.116 Uiso 1 1 calc R . .
C4P C -0.0916(4) 0.4475(5) -0.0510(2) 0.0839(16) Uani 1 1 d U . .
H4P H -0.1508 0.4435 -0.0615 0.109 Uiso 1 1 calc R . .
C5P C -0.0486(3) 0.3747(5) -0.0339(2) 0.0693(14) Uani 1 1 d U . .
H5P H -0.0785 0.3206 -0.0321 0.090 Uiso 1 1 calc R . .
C6P C 0.0399(3) 0.3796(3) -0.01905(16) 0.0508(11) Uani 1 1 d U . .
H6P H 0.0696 0.3288 -0.0077 0.066 Uiso 1 1 calc R . .
C7P C 0.2209(3) 0.5762(3) 0.01768(16) 0.0490(10) Uani 1 1 d U . .
C8P C 0.1873(4) 0.5931(4) 0.0670(2) 0.0793(16) Uani 1 1 d U . .
H8P H 0.1559 0.5489 0.0845 0.103 Uiso 1 1 calc R . .
C9P C 0.1998(5) 0.6735(4) 0.0900(3) 0.0929(18) Uani 1 1 d U . .
H9P H 0.1760 0.6841 0.1229 0.121 Uiso 1 1 calc R . .
C10P C 0.2469(5) 0.7390(4) 0.0654(3) 0.0878(17) Uani 1 1 d U . .
H10P H 0.2563 0.7936 0.0816 0.114 Uiso 1 1 calc R . .
C11P C 0.2801(5) 0.7229(4) 0.0162(2) 0.0825(16) Uani 1 1 d U . .
H11P H 0.3117 0.7670 -0.0013 0.107 Uiso 1 1 calc R . .
C12P C 0.2668(4) 0.6428(3) -0.0065(2) 0.0668(12) Uani 1 1 d U . .
H12P H 0.2898 0.6328 -0.0397 0.087 Uiso 1 1 calc R . .
C13P C 0.3818(3) 0.3281(3) 0.16323(18) 0.0514(11) Uani 1 1 d U . .
C14P C 0.4606(4) 0.3142(4) 0.1899(2) 0.0621(13) Uani 1 1 d U . .
H14P H 0.5035 0.2759 0.1764 0.081 Uiso 1 1 calc R . .
C15P C 0.4754(4) 0.3578(4) 0.2371(2) 0.0727(14) Uani 1 1 d U . .
H15P H 0.5282 0.3483 0.2551 0.095 Uiso 1 1 calc R . .
C16P C 0.4134(5) 0.4141(5) 0.2568(3) 0.0907(18) Uani 1 1 d U . .
H16P H 0.4239 0.4426 0.2884 0.118 Uiso 1 1 calc R . .
C17P C 0.3374(5) 0.4289(5) 0.2314(2) 0.0915(18) Uani 1 1 d U . .
H17P H 0.2956 0.4680 0.2453 0.119 Uiso 1 1 calc R . .
C18P C 0.3200(4) 0.3863(4) 0.1840(2) 0.0763(16) Uani 1 1 d U . .
H18P H 0.2668 0.3971 0.1665 0.099 Uiso 1 1 calc R . .
C19P C 0.3141(3) 0.1644(3) 0.12172(16) 0.0498(11) Uani 1 1 d U . .
C20P C 0.3698(4) 0.1056(3) 0.14992(19) 0.0668(13) Uani 1 1 d U . .
H20P H 0.4284 0.1208 0.1576 0.087 Uiso 1 1 calc R . .
C21P C 0.3344(5) 0.0240(4) 0.1659(2) 0.0845(16) Uani 1 1 d U . .
H21P H 0.3696 -0.0162 0.1843 0.110 Uiso 1 1 calc R . .
C22P C 0.2474(5) 0.0031(4) 0.1543(2) 0.0848(17) Uani 1 1 d U . .
H22P H 0.2242 -0.0508 0.1661 0.110 Uiso 1 1 calc R . .
C23P C 0.1943(5) 0.0583(4) 0.1263(2) 0.0807(17) Uani 1 1 d U . .
H23P H 0.1360 0.0420 0.1186 0.105 Uiso 1 1 calc R . .
C24P C 0.2283(4) 0.1398(3) 0.10932(18) 0.0600(10) Uani 1 1 d U . .
H24P H 0.1928 0.1777 0.0895 0.078 Uiso 1 1 calc R . .

loop_
_atom_site_aniso_label
_atom_site_aniso_U_11
_atom_site_aniso_U_22
_atom_site_aniso_U_33
_atom_site_aniso_U_23
_atom_site_aniso_U_13
_atom_site_aniso_U_12
Pd1 0.03241(14) 0.03608(15) 0.02841(11) 0.00382(12) 0.00051(12) -0.00320(11)
Cl1 0.0437(5) 0.0782(8) 0.0444(5) 0.0133(5) 0.0127(5) -0.0027(6)
P1 0.0361(5) 0.0384(5) 0.0346(5) 0.0058(4) 0.0024(4) 0.0006(4)
P2 0.0434(5) 0.0405(5) 0.0276(4) -0.0006(4) -0.0061(4) -0.0004(4)
O1 0.069(7) 0.058(5) 0.061(5) 0.004(4) 0.029(5) -0.009(4)
N1 0.0363(14) 0.0363(14) 0.036(2) 0.0005(14) -0.0005(14) -0.0043(19)
N2 0.107(4) 0.064(4) 0.077(4) -0.015(3) -0.021(4) -0.005(4)
C1 0.045(2) 0.039(2) 0.038(2) 0.0124(17) -0.0012(17) 0.0003(17)
C3 0.0388(19) 0.0388(19) 0.053(4) 0.0000(19) 0.0000(19) -0.005(2)
C4 0.0730(19) 0.0530(17) 0.0638(19) -0.0066(16) -0.0106(16) -0.0104(16)
C5 0.0735(19) 0.0534(17) 0.0644(18) -0.0065(16) -0.0100(16) -0.0108(16)
C6 0.0743(19) 0.0534(17) 0.0648(18) -0.0066(15) -0.0105(16) -0.0108(15)
C7 0.0745(18) 0.0531(16) 0.0641(18) -0.0071(15) -0.0118(15) -0.0102(15)
C8 0.0734(19) 0.0528(17) 0.0633(18) -0.0071(15) -0.0114(16) -0.0103(15)
C9 0.0728(19) 0.0527(17) 0.0633(18) -0.0069(16) -0.0111(16) -0.0107(16)
C10 0.076(2) 0.0536(18) 0.0651(19) -0.0074(17) -0.0125(17) -0.0097(17)
C1P 0.039(2) 0.062(2) 0.038(2) 0.0042(19) 0.0031(17) 0.0048(18)
C2P 0.059(3) 0.079(3) 0.078(3) 0.030(3) -0.001(2) 0.012(2)
C3P 0.068(3) 0.107(4) 0.092(4) 0.036(3) -0.007(3) 0.022(3)
C4P 0.055(3) 0.120(4) 0.077(3) 0.018(3) -0.002(3) -0.002(3)
C5P 0.046(2) 0.101(3) 0.061(3) 0.003(3) 0.000(2) -0.011(2)
C6P 0.042(2) 0.067(3) 0.043(2) 0.0048(19) 0.0023(17) -0.0023(19)
C7P 0.059(2) 0.042(2) 0.045(2) 0.0047(18) 0.0026(19) -0.0003(19)
C8P 0.105(4) 0.060(3) 0.072(3) -0.010(2) 0.024(3) -0.012(3)
C9P 0.125(4) 0.078(3) 0.076(3) -0.015(3) 0.024(3) -0.006(3)
C10P 0.121(4) 0.063(3) 0.079(3) -0.011(3) 0.005(3) -0.011(3)
C11P 0.115(4) 0.060(3) 0.073(3) 0.002(3) 0.005(3) -0.021(3)
C12P 0.090(3) 0.053(2) 0.058(2) -0.001(2) 0.008(2) -0.015(2)
C13P 0.061(3) 0.050(2) 0.044(2) -0.0074(18) -0.0134(19) -0.0022(19)
C14P 0.063(3) 0.065(3) 0.059(3) -0.014(2) -0.017(2) 0.010(2)
C15P 0.083(3) 0.081(3) 0.054(3) -0.012(3) -0.028(2) 0.003(3)
C16P 0.104(4) 0.101(4) 0.067(3) -0.028(3) -0.018(3) 0.001(3)
C17P 0.092(4) 0.108(4) 0.075(3) -0.036(3) -0.007(3) 0.018(3)
C18P 0.076(3) 0.097(4) 0.056(3) -0.030(3) -0.012(2) 0.025(3)
C19P 0.070(3) 0.046(2) 0.034(2) -0.0001(16) 0.0006(19) -0.010(2)
C20P 0.098(3) 0.053(2) 0.050(2) 0.009(2) -0.010(3) -0.010(3)
C21P 0.126(4) 0.066(3) 0.061(3) 0.017(3) -0.006(3) -0.004(3)
C22P 0.125(4) 0.064(3) 0.066(3) 0.009(3) 0.015(3) -0.020(3)
C23P 0.094(4) 0.076(3) 0.072(3) -0.009(3) 0.020(3) -0.026(3)
C24P 0.069(3) 0.055(2) 0.056(2) -0.003(2) 0.012(2) -0.015(2)

loop_
_atom_type_symbol
_atom_type_description
_atom_type_scat_dispersion_real
_atom_type_scat_dispersion_imag
_atom_type_scat_source
C C 0.0033 0.0016 'International Tables Vol C Tables 4.2.6.8 and 6.1.1.4'
H H 0.0000 0.0000 'International Tables Vol C Tables 4.2.6.8 and 6.1.1.4'
Cl Cl 0.1484 0.1585 'International Tables Vol C Tables 4.2.6.8 and 6.1.1.4'
N N 0.0061 0.0033 'International Tables Vol C Tables 4.2.6.8 and 6.1.1.4'
O O 0.0106 0.0060 'International Tables Vol C Tables 4.2.6.8 and 6.1.1.4'
P P 0.1023 0.0942 'International Tables Vol C Tables 4.2.6.8 and 6.1.1.4'
Pd Pd -0.9988 1.0072 'International Tables Vol C Tables 4.2.6.8 and 6.1.1.4'

loop_
_geom_angle_atom_site_label_1
_geom_angle_atom_site_label_2
_geom_angle_atom_site_label_3
_geom_angle
_geom_angle_site_symmetry_1
_geom_angle_site_symmetry_3
_geom_angle_publ_flag
N1 Pd1 P1 84.72(4) . . ?
N1 Pd1 Cl1 176.62(4) . . ?
P1 Pd1 Cl1 92.16(4) . . ?
N1 Pd1 P2 87.88(4) . . ?
P1 Pd1 P2 170.05(4) . . ?
Cl1 Pd1 P2 95.37(5) . . ?
N1 Pd1 Pd1 38.13(9) . 6 ?
P1 Pd1 Pd1 91.09(4) . 6 ?
Cl1 Pd1 Pd1 140.94(3) . 6 ?
P2 Pd1 Pd1 87.16(4) . 6 ?
C1P P1 C1 103.80(19) . . ?
C1P P1 C7P 104.0(2) . . ?
C1 P1 C7P 104.94(19) . . ?
C1P P1 Pd1 120.28(15) . . ?
C1 P1 Pd1 113.27(13) . . ?
C7P P1 Pd1 109.16(15) . . ?
C13P P2 C19P 103.6(2) . . ?
C13P P2 C1 103.0(2) . 6 ?
C19P P2 C1 106.1(2) . 6 ?
C13P P2 Pd1 112.39(16) . . ?
C19P P2 Pd1 118.86(17) . . ?
C1 P2 Pd1 111.43(13) 6 . ?
C4 O1 C9 107(3) 6 6 ?
C4 O1 C3 101(3) 6 . ?
C9 O1 C3 151.3(8) 6 . ?
C4 O1 C5 9(5) 6 6 ?
C9 O1 C5 105.1(7) 6 6 ?
C3 O1 C5 103.2(6) . 6 ?
C3 N1 Pd1 128.14(9) . . ?
C3 N1 Pd1 128.13(9) . 6 ?
Pd1 N1 Pd1 103.73(18) . 6 ?
P1 C1 P2 114.5(2) . 6 ?
P1 C1 H1A 108.8 . . ?
P2 C1 H1A 108.6 6 . ?
P1 C1 H1B 108.6 . . ?
P2 C1 H1B 108.6 6 . ?
H1A C1 H1B 107.6 . . ?
N1 C3 O1 115.5(4) . 6 ?
N1 C3 O1 115.5(4) . . ?
O1 C3 O1 128.9(8) 6 . ?
N1 C3 C4 130.0(5) . . ?
O1 C3 C4 16.3(6) 6 . ?
O1 C3 C4 113.9(6) . . ?
N1 C3 C4 130.0(5) . 6 ?
O1 C3 C4 113.9(6) 6 6 ?
O1 C3 C4 16.3(6) . 6 ?
C4 C3 C4 100.0(10) . 6 ?
O1 C4 C9 56(2) 6 . ?
O1 C4 C5 168(7) 6 . ?
C9 C4 C5 121.2(13) . . ?
O1 C4 C3 63(2) 6 . ?
C9 C4 C3 118.9(9) . . ?
C5 C4 C3 119.8(9) . . ?
C4 C5 C6 118.0(10) . . ?
C4 C5 H5 121.0 . . ?
C6 C5 H5 121.0 . . ?
C7 C6 C5 119.1(9) . . ?
C7 C6 H6 120.4 . . ?
C5 C6 H6 120.4 . . ?
C6 C7 C8 124.1(10) . . ?
C6 C7 C10 120.2(8) . . ?
C8 C7 C10 115.3(8) . . ?
C7 C8 C9 117.3(10) . . ?
C7 C8 H8 121.3 . . ?
C9 C8 H8 121.3 . . ?
C4 C9 C8 120.0(10) . . ?
C4 C9 H9 120.0 . . ?
C8 C9 H9 120.0 . . ?
N2 C10 C7 177.1(13) . . ?
C2P C1P C6P 120.0(4) . . ?
C2P C1P P1 120.1(4) . . ?
C6P C1P P1 119.4(4) . . ?
C1P C2P C3P 118.4(6) . . ?
C1P C2P H2P 120.8 . . ?
C3P C2P H2P 120.8 . . ?
C4P C3P C2P 121.5(6) . . ?
C4P C3P H3P 119.3 . . ?
C2P C3P H3P 119.3 . . ?
C5P C4P C3P 120.0(6) . . ?
C5P C4P H4P 120.0 . . ?
C3P C4P H4P 120.0 . . ?
C4P C5P C6P 120.6(6) . . ?
C4P C5P H5P 119.7 . . ?
C6P C5P H5P 119.7 . . ?
C5P C6P C1P 119.5(5) . . ?
C5P C6P H6P 120.3 . . ?
C1P C6P H6P 120.3 . . ?
C12P C7P C8P 117.7(5) . . ?
C12P C7P P1 125.6(4) . . ?
C8P C7P P1 116.6(4) . . ?
C9P C8P C7P 120.7(6) . . ?
C9P C8P H8P 119.7 . . ?
C7P C8P H8P 119.7 . . ?
C8P C9P C10P 120.8(6) . . ?
C8P C9P H9P 119.6 . . ?
C10P C9P H9P 119.6 . . ?
C9P C10P C11P 119.0(6) . . ?
C9P C10P H10P 120.5 . . ?
C11P C10P H10P 120.5 . . ?
C12P C11P C10P 119.8(6) . . ?
C12P C11P H11P 120.1 . . ?
C10P C11P H11P 120.1 . . ?
C11P C12P C7P 122.1(5) . . ?
C11P C12P H12P 118.9 . . ?
C7P C12P H12P 118.9 . . ?
C14P C13P C18P 118.6(4) . . ?
C14P C13P P2 122.8(4) . . ?
C18P C13P P2 118.5(4) . . ?
C13P C14P C15P 119.7(5) . . ?
C13P C14P H14P 120.2 . . ?
C15P C14P H14P 120.2 . . ?
C16P C15P C14P 120.5(5) . . ?
C16P C15P H15P 119.7 . . ?
C14P C15P H15P 119.7 . . ?
C17P C16P C15P 120.6(6) . . ?
C17P C16P H16P 119.7 . . ?
C15P C16P H16P 119.7 . . ?
C16P C17P C18P 120.7(6) . . ?
C16P C17P H17P 119.7 . . ?
C18P C17P H17P 119.7 . . ?
C13P C18P C17P 119.9(5) . . ?
C13P C18P H18P 120.1 . . ?
C17P C18P H18P 120.1 . . ?
C24P C19P C20P 120.3(5) . . ?
C24P C19P P2 119.8(4) . . ?
C20P C19P P2 119.9(4) . . ?
C21P C20P C19P 118.2(6) . . ?
C21P C20P H20P 120.9 . . ?
C19P C20P H20P 120.9 . . ?
C22P C21P C20P 119.9(6) . . ?
C22P C21P H21P 120.1 . . ?
C20P C21P H21P 120.1 . . ?
C23P C22P C21P 122.2(6) . . ?
C23P C22P H22P 118.9 . . ?
C21P C22P H22P 118.9 . . ?
C22P C23P C24P 119.1(6) . . ?
C22P C23P H23P 120.4 . . ?
C24P C23P H23P 120.4 . . ?
C19P C24P C23P 120.3(6) . . ?
C19P C24P H24P 119.9 . . ?
C23P C24P H24P 119.9 . . ?

loop_
_geom_bond_atom_site_label_1
_geom_bond_atom_site_label_2
_geom_bond_distance
_geom_bond_site_symmetry_2
_geom_bond_publ_flag
Pd1 N1 1.988(3) . ?
Pd1 P1 2.3088(13) . ?
Pd1 Cl1 2.3365(13) . ?
Pd1 P2 2.3423(12) . ?
Pd1 Pd1 3.1273(9) 6 ?
P1 C1P 1.823(4) . ?
P1 C1 1.831(4) . ?
P1 C7P 1.822(5) . ?
P2 C13P 1.819(4) . ?
P2 C19P 1.824(5) . ?
P2 C1 1.835(4) 6 ?
O1 C4 0.414(15) 6 ?
O1 C9 1.183(12) 6 ?
O1 C3 1.319(4) . ?
O1 C5 1.768(12) 6 ?
N1 C3 1.321(6) . ?
N1 Pd1 1.988(3) 6 ?
N2 C10 1.126(13) . ?
C1 P2 1.835(4) 6 ?
C1 H1A 0.9701 . ?
C1 H1B 0.9701 . ?
C3 O1 1.319(4) 6 ?
C3 C4 1.454(17) . ?
C3 C4 1.454(17) 6 ?
C4 O1 0.414(15) 6 ?
C4 C9 1.360(11) . ?
C4 C5 1.360(11) . ?
C5 C6 1.425(11) . ?
C5 H5 0.9300 . ?
C6 C7 1.329(10) . ?
C6 H6 0.9300 . ?
C7 C8 1.333(10) . ?
C7 C10 1.496(15) . ?
C8 C9 1.420(11) . ?
C8 H8 0.9300 . ?
C9 H9 0.9300 . ?
C1P C2P 1.369(7) . ?
C1P C6P 1.383(6) . ?
C2P C3P 1.389(8) . ?
C2P H2P 0.9300 . ?
C3P C4P 1.352(9) . ?
C3P H3P 0.9300 . ?
C4P C5P 1.342(9) . ?
C4P H4P 0.9300 . ?
C5P C6P 1.383(7) . ?
C5P H5P 0.9300 . ?
C6P H6P 0.9300 . ?
C7P C12P 1.363(7) . ?
C7P C8P 1.383(7) . ?
C8P C9P 1.356(8) . ?
C8P H8P 0.9300 . ?
C9P C10P 1.365(9) . ?
C9P H9P 0.9300 . ?
C10P C11P 1.376(9) . ?
C10P H10P 0.9300 . ?
C11P C12P 1.351(7) . ?
C11P H11P 0.9300 . ?
C12P H12P 0.9300 . ?
C13P C14P 1.382(7) . ?
C13P C18P 1.382(7) . ?
C14P C15P 1.392(7) . ?
C14P H14P 0.9300 . ?
C15P C16P 1.355(9) . ?
C15P H15P 0.9300 . ?
C16P C17P 1.332(9) . ?
C16P H16P 0.9300 . ?
C17P C18P 1.396(7) . ?
C17P H17P 0.9300 . ?
C18P H18P 0.9300 . ?
C19P C24P 1.377(7) . ?
C19P C20P 1.414(7) . ?
C20P C21P 1.397(8) . ?
C20P H20P 0.9300 . ?
C21P C22P 1.376(9) . ?
C21P H21P 0.9300 . ?
C22P C23P 1.355(9) . ?
C22P H22P 0.9300 . ?
C23P C24P 1.396(8) . ?
C23P H23P 0.9300 . ?
C24P H24P 0.9300 . ?

loop_
_geom_torsion_atom_site_label_1
_geom_torsion_atom_site_label_2
_geom_torsion_atom_site_label_3
_geom_torsion_atom_site_label_4
_geom_torsion
_geom_torsion_site_symmetry_1
_geom_torsion_site_symmetry_2
_geom_torsion_site_symmetry_3
_geom_torsion_site_symmetry_4
_geom_torsion_publ_flag
N1 Pd1 P1 C1P 146.37(19) . . . . ?
Cl1 Pd1 P1 C1P -32.34(17) . . . . ?
P2 Pd1 P1 C1P -171.5(2) . . . . ?
Pd1 Pd1 P1 C1P 108.72(17) 6 . . . ?
N1 Pd1 P1 C1 22.89(17) . . . . ?
Cl1 Pd1 P1 C1 -155.82(15) . . . . ?
P2 Pd1 P1 C1 65.0(3) . . . . ?
Pd1 Pd1 P1 C1 -14.76(15) 6 . . . ?
N1 Pd1 P1 C7P -93.63(18) . . . . ?
Cl1 Pd1 P1 C7P 87.66(16) . . . . ?
P2 Pd1 P1 C7P -51.5(3) . . . . ?
Pd1 Pd1 P1 C7P -131.27(16) 6 . . . ?
N1 Pd1 P2 C13P 111.2(2) . . . . ?
P1 Pd1 P2 C13P 69.3(3) . . . . ?
Cl1 Pd1 P2 C13P -69.74(18) . . . . ?
Pd1 Pd1 P2 C13P 149.34(18) 6 . . . ?
N1 Pd1 P2 C19P -127.63(19) . . . . ?
P1 Pd1 P2 C19P -169.5(2) . . . . ?
Cl1 Pd1 P2 C19P 51.45(17) . . . . ?
Pd1 Pd1 P2 C19P -89.46(17) 6 . . . ?
N1 Pd1 P2 C1 -3.87(16) . . . 6 ?
P1 Pd1 P2 C1 -45.8(3) . . . 6 ?
Cl1 Pd1 P2 C1 175.21(14) . . . 6 ?
Pd1 Pd1 P2 C1 34.30(14) 6 . . 6 ?
P1 Pd1 N1 C3 81.45(3) . . . . ?
Cl1 Pd1 N1 C3 103.8(16) . . . . ?
P2 Pd1 N1 C3 -91.90(3) . . . . ?
Pd1 Pd1 N1 C3 180.0 6 . . . ?
P1 Pd1 N1 Pd1 -98.55(3) . . . 6 ?
Cl1 Pd1 N1 Pd1 -76.2(16) . . . 6 ?
P2 Pd1 N1 Pd1 88.10(3) . . . 6 ?
C1P P1 C1 P2 -87.3(3) . . . 6 ?
C7P P1 C1 P2 163.8(2) . . . 6 ?
Pd1 P1 C1 P2 44.8(3) . . . 6 ?
Pd1 N1 C3 O1 11.4(7) . . . 6 ?
Pd1 N1 C3 O1 -168.6(7) 6 . . 6 ?
Pd1 N1 C3 O1 -168.6(7) . . . . ?
Pd1 N1 C3 O1 11.4(7) 6 . . . ?
Pd1 N1 C3 C4 2.5(13) . . . . ?
Pd1 N1 C3 C4 -177.5(13) 6 . . . ?
Pd1 N1 C3 C4 -177.5(13) . . . 6 ?
Pd1 N1 C3 C4 2.5(13) 6 . . 6 ?
C4 O1 C3 N1 -155(5) 6 . . . ?
C9 O1 C3 N1 7(3) 6 . . . ?
C5 O1 C3 N1 -163.9(5) 6 . . . ?
C4 O1 C3 O1 25(5) 6 . . 6 ?
C9 O1 C3 O1 -173(3) 6 . . 6 ?
C5 O1 C3 O1 16.1(5) 6 . . 6 ?
C4 O1 C3 C4 32(7) 6 . . . ?
C9 O1 C3 C4 -165.5(18) 6 . . . ?
C5 O1 C3 C4 23(2) 6 . . . ?
C9 O1 C3 C4 162(8) 6 . . 6 ?
C5 O1 C3 C4 -9(5) 6 . . 6 ?
N1 C3 C4 O1 30(6) . . . 6 ?
O1 C3 C4 O1 -159(5) . . . 6 ?
C4 C3 C4 O1 -150(6) 6 . . 6 ?
N1 C3 C4 C9 21(3) . . . . ?
O1 C3 C4 C9 -8(4) 6 . . . ?
O1 C3 C4 C9 -167.3(11) . . . . ?
C4 C3 C4 C9 -159(3) 6 . . . ?
N1 C3 C4 C5 -163.3(12) . . . . ?
O1 C3 C4 C5 167(7) 6 . . . ?
O1 C3 C4 C5 8(3) . . . . ?
C4 C3 C4 C5 16.7(12) 6 . . . ?
O1 C4 C5 C6 -80(17) 6 . . . ?
C9 C4 C5 C6 -5(3) . . . . ?
C3 C4 C5 C6 179.8(14) . . . . ?
C4 C5 C6 C7 6(2) . . . . ?
C5 C6 C7 C8 -2.3(18) . . . . ?
C5 C6 C7 C10 -175.6(10) . . . . ?
C6 C7 C8 C9 -2.7(18) . . . . ?
C10 C7 C8 C9 170.9(10) . . . . ?
O1 C4 C9 C8 166(5) 6 . . . ?
C5 C4 C9 C8 0(3) . . . . ?
C3 C4 C9 C8 175.3(14) . . . . ?
C7 C8 C9 C4 4(2) . . . . ?
C6 C7 C10 N2 143(24) . . . . ?
C8 C7 C10 N2 -30(25) . . . . ?
C1 P1 C1P C2P -73.7(4) . . . . ?
C7P P1 C1P C2P 35.9(5) . . . . ?
Pd1 P1 C1P C2P 158.4(4) . . . . ?
C1 P1 C1P C6P 98.8(4) . . . . ?
C7P P1 C1P C6P -151.6(3) . . . . ?
Pd1 P1 C1P C6P -29.1(4) . . . . ?
C6P C1P C2P C3P 1.8(8) . . . . ?
P1 C1P C2P C3P 174.2(5) . . . . ?
C1P C2P C3P C4P -2.2(10) . . . . ?
C2P C3P C4P C5P 1.9(11) . . . . ?
C3P C4P C5P C6P -1.1(10) . . . . ?
C4P C5P C6P C1P 0.7(8) . . . . ?
C2P C1P C6P C5P -1.1(7) . . . . ?
P1 C1P C6P C5P -173.6(4) . . . . ?
C1P P1 C7P C12P -112.2(5) . . . . ?
C1 P1 C7P C12P -3.5(5) . . . . ?
Pd1 P1 C7P C12P 118.2(5) . . . . ?
C1P P1 C7P C8P 70.2(5) . . . . ?
C1 P1 C7P C8P 179.0(4) . . . . ?
Pd1 P1 C7P C8P -59.3(5) . . . . ?
C12P C7P C8P C9P 0.3(9) . . . . ?
P1 C7P C8P C9P 178.0(6) . . . . ?
C7P C8P C9P C10P -1.0(12) . . . . ?
C8P C9P C10P C11P 1.3(12) . . . . ?
C9P C10P C11P C12P -0.9(11) . . . . ?
C10P C11P C12P C7P 0.1(10) . . . . ?
C8P C7P C12P C11P 0.2(9) . . . . ?
P1 C7P C12P C11P -177.4(5) . . . . ?
C19P P2 C13P C14P 82.5(5) . . . . ?
C1 P2 C13P C14P -27.8(5) 6 . . . ?
Pd1 P2 C13P C14P -147.9(4) . . . . ?
C19P P2 C13P C18P -97.7(5) . . . . ?
C1 P2 C13P C18P 151.9(5) 6 . . . ?
Pd1 P2 C13P C18P 31.9(5) . . . . ?
C18P C13P C14P C15P 0.9(9) . . . . ?
P2 C13P C14P C15P -179.4(4) . . . . ?
C13P C14P C15P C16P -0.4(9) . . . . ?
C14P C15P C16P C17P -0.3(11) . . . . ?
C15P C16P C17P C18P 0.4(12) . . . . ?
C14P C13P C18P C17P -0.8(10) . . . . ?
P2 C13P C18P C17P 179.5(5) . . . . ?
C16P C17P C18P C13P 0.1(11) . . . . ?
C13P P2 C19P C24P 118.5(4) . . . . ?
C1 P2 C19P C24P -133.4(4) 6 . . . ?
Pd1 P2 C19P C24P -7.0(4) . . . . ?
C13P P2 C19P C20P -61.4(4) . . . . ?
C1 P2 C19P C20P 46.7(4) 6 . . . ?
Pd1 P2 C19P C20P 173.0(3) . . . . ?
C24P C19P C20P C21P -1.9(8) . . . . ?
P2 C19P C20P C21P 178.1(4) . . . . ?
C19P C20P C21P C22P -0.4(9) . . . . ?
C20P C21P C22P C23P 1.8(10) . . . . ?
C21P C22P C23P C24P -1.1(10) . . . . ?
C20P C19P C24P C23P 2.7(7) . . . . ?
P2 C19P C24P C23P -177.3(4) . . . . ?
C22P C23P C24P C19P -1.2(8) . . . . ?
